data_4024331
loop_
_publ_author_name
'Khalil I. Shaikh'
'Surender Kumar'
'Lene Lundhus'
'Andrew D. Bond'
'Pawan K. Sharma'
'Poul Nielsen'

_publ_contact_author_address
;
 University of Southern Denmark
 Department of Physics and Chemistry
 Campusvej 55
 5230 Odense
 Denmark
;
_publ_contact_author_email adb@chem.sdu.dk
_publ_contact_author_fax '+45 6615 8780'
_publ_contact_author_name 'Andrew D. Bond'
_publ_contact_author_phone '+45 6650 2545'
_publ_section_title
;
Synthesis of Bicyclic 2'-Deoxynucleosides with \a-l-ribo- and
\b-d-xylo-Configurations and Restricted S- and N-Type Conformations
;
_journal_name_full 'Journal of Organic Chemistry'
_journal_page_first 1557
_journal_page_last 1566
_journal_paper_doi 10.1021/jo8023472
_journal_volume 74
_journal_year 2009
_chemical_absolute_configuration ad
_chemical_formula_moiety 'C22 H28 N2 O8 S'
_chemical_formula_sum 'C22 H28 N2 O8 S'
_chemical_formula_weight 480.52
_space_group_IT_number 4
_symmetry_cell_setting monoclinic
_symmetry_space_group_name_Hall 'P 2yb'
_symmetry_space_group_name_H-M 'P 1 21 1'
_atom_sites_solution_hydrogens geom
_atom_sites_solution_primary direct
_atom_sites_solution_secondary difmap
_audit_creation_method 'SHELXL-97 plus manual editing'
_cell_angle_alpha 90.00
_cell_angle_beta 103.267(3)
_cell_angle_gamma 90.00
_cell_formula_units_Z 4
_cell_length_a 11.2038(9)
_cell_length_b 13.1226(9)
_cell_length_c 16.2129(13)
_cell_measurement_reflns_used 6283
_cell_measurement_temperature 180(2)
_cell_measurement_theta_max 24.44
_cell_measurement_theta_min 2.43
_cell_volume 2320.1(3)
_computing_cell_refinement 'SAINT v.7.06a (Bruker, 2003)'
_computing_data_collection 'APEX2 v.1.0-22 (Bruker Nonius, 2004)'
_computing_data_reduction 'SAINT v.7.06a'
_computing_molecular_graphics 'SHELXTL v.6.10'
_computing_publication_material 'SHELXTL v.6.10'
_computing_structure_refinement 'SHELXTL v.6.10'
_computing_structure_solution 'SHELXTL v.6.10 (Sheldrick, 2000)'
_diffrn_ambient_temperature 180(2)
_diffrn_measured_fraction_theta_full 0.981
_diffrn_measured_fraction_theta_max 0.981
_diffrn_measurement_device_type 'Bruker-Nonius X8APEX-II CCD'
_diffrn_measurement_method 'thin-slice \w and \f scans'
_diffrn_radiation_monochromator graphite
_diffrn_radiation_source 'fine-focus sealed tube'
_diffrn_radiation_type MoK\a
_diffrn_radiation_wavelength 0.71073
_diffrn_reflns_av_R_equivalents 0.0252
_diffrn_reflns_av_sigmaI/netI 0.0328
_diffrn_reflns_limit_h_max 13
_diffrn_reflns_limit_h_min -11
_diffrn_reflns_limit_k_max 16
_diffrn_reflns_limit_k_min -16
_diffrn_reflns_limit_l_max 19
_diffrn_reflns_limit_l_min -20
_diffrn_reflns_number 26301
_diffrn_reflns_theta_full 26.44
_diffrn_reflns_theta_max 26.44
_diffrn_reflns_theta_min 3.52
_diffrn_standards_number 0
_exptl_absorpt_coefficient_mu 0.190
_exptl_absorpt_correction_T_max 0.963
_exptl_absorpt_correction_T_min 0.869
_exptl_absorpt_correction_type multi-scan
_exptl_absorpt_process_details
;
 SADABS v.2.10 (Sheldrick, 2003)
 Ratio of minimum to maximum apparent transmission:  0.902393
;
_exptl_crystal_colour colourless
_exptl_crystal_density_diffrn 1.376
_exptl_crystal_density_method 'not measured'
_exptl_crystal_description block
_exptl_crystal_F_000 1016
_exptl_crystal_size_max 0.50
_exptl_crystal_size_mid 0.28
_exptl_crystal_size_min 0.20
_refine_diff_density_max 0.509
_refine_diff_density_min -0.282
_refine_diff_density_rms 0.037
_refine_ls_abs_structure_details 'Flack, 1983; 4177 Friedel pairs'
_refine_ls_abs_structure_Flack 0.00(5)
_refine_ls_extinction_method none
_refine_ls_goodness_of_fit_ref 1.071
_refine_ls_hydrogen_treatment mixed
_refine_ls_matrix_type full
_refine_ls_number_parameters 607
_refine_ls_number_reflns 9075
_refine_ls_number_restraints 1
_refine_ls_restrained_S_all 1.071
_refine_ls_R_factor_all 0.0427
_refine_ls_R_factor_gt 0.0352
_refine_ls_shift/su_max 0.001
_refine_ls_shift/su_mean 0.000
_refine_ls_structure_factor_coef Fsqd
_refine_ls_weighting_details 'calc w=1/[\s^2^(Fo^2^)+(0.0450P)^2^+0.2859P] where P=(Fo^2^+2Fc^2^)/3'
_refine_ls_weighting_scheme calc
_refine_ls_wR_factor_gt 0.0821
_refine_ls_wR_factor_ref 0.0848
_reflns_number_gt 7982
_reflns_number_total 9075
_reflns_threshold_expression I>2\s(I)
_cod_data_source_file jo8023472_si_003.cif
_cod_data_source_block 21
_cod_original_sg_symbol_H-M 'P 21'
_cod_database_code 4024331

loop_
_symmetry_equiv_pos_as_xyz
'x, y, z'
'-x, y+1/2, -z'

loop_
_atom_site_label
_atom_site_type_symbol
_atom_site_fract_x
_atom_site_fract_y
_atom_site_fract_z
_atom_site_U_iso_or_equiv
_atom_site_adp_type
_atom_site_occupancy
_atom_site_symmetry_multiplicity
_atom_site_calc_flag
_atom_site_refinement_flags
_atom_site_disorder_assembly
_atom_site_disorder_group
S1 S 0.80241(5) 0.80263(4) -0.04001(3) 0.03094(12) Uani 1 1 d . . .
O1 O 0.64454(12) 0.56579(10) 0.08328(8) 0.0249(3) Uani 1 1 d . . .
O2 O 0.53615(14) 0.43597(14) 0.26882(9) 0.0428(4) Uani 1 1 d . . .
O3 O 0.83417(14) 0.40400(12) 0.09751(10) 0.0320(3) Uani 1 1 d . . .
H3 H 0.857(2) 0.424(2) 0.1469(17) 0.043(8) Uiso 1 1 d . . .
O4 O 0.14557(14) 0.54713(13) 0.18707(9) 0.0410(4) Uani 1 1 d . . .
O5 O 0.51168(12) 0.50755(10) -0.08346(8) 0.0264(3) Uani 1 1 d . . .
O6 O 0.79068(14) 0.69728(11) 0.00343(9) 0.0351(4) Uani 1 1 d . . .
O7 O 0.8393(2) 0.87222(14) 0.02771(12) 0.0703(6) Uani 1 1 d . . .
O8 O 0.69215(14) 0.82164(12) -0.10281(11) 0.0437(4) Uani 1 1 d . . .
N1 N 0.47929(14) 0.51416(12) 0.13960(10) 0.0231(3) Uani 1 1 d . . .
N3 N 0.34605(15) 0.50406(14) 0.22935(10) 0.0289(4) Uani 1 1 d . . .
H3B H 0.3346 0.4923 0.2804 0.035 Uiso 1 1 calc R . .
C1' C 0.59147(18) 0.47962(15) 0.11482(13) 0.0257(4) Uani 1 1 d . . .
H1A H 0.6506 0.4514 0.1654 0.031 Uiso 1 1 calc R . .
C2' C 0.60969(18) 0.44921(14) -0.03049(12) 0.0236(4) Uani 1 1 d . . .
C3' C 0.56670(19) 0.39983(14) 0.04361(12) 0.0258(4) Uani 1 1 d . . .
H3C H 0.4782 0.3832 0.0269 0.031 Uiso 1 1 calc R . .
H3D H 0.6132 0.3365 0.0621 0.031 Uiso 1 1 calc R . .
C4' C 0.69923(18) 0.53330(14) 0.01491(12) 0.0235(4) Uani 1 1 d . . .
C5' C 0.83032(18) 0.49584(16) 0.05087(13) 0.0285(5) Uani 1 1 d . . .
H5A H 0.8713 0.4849 0.0036 0.034 Uiso 1 1 calc R . .
H5B H 0.8765 0.5492 0.0882 0.034 Uiso 1 1 calc R . .
C6' C 0.70000(19) 0.62410(15) -0.04229(13) 0.0274(4) Uani 1 1 d . . .
H6A H 0.7221 0.6024 -0.0953 0.033 Uiso 1 1 calc R . .
H6B H 0.6177 0.6559 -0.0570 0.033 Uiso 1 1 calc R . .
C2 C 0.46003(18) 0.48130(16) 0.21605(12) 0.0283(5) Uani 1 1 d . . .
C4 C 0.24764(19) 0.54360(16) 0.17047(13) 0.0285(5) Uani 1 1 d . . .
C5 C 0.27430(19) 0.57734(14) 0.09175(13) 0.0257(4) Uani 1 1 d . . .
C6 C 0.38650(18) 0.56036(14) 0.07994(12) 0.0245(4) Uani 1 1 d . . .
H6C H 0.4038 0.5811 0.0278 0.029 Uiso 1 1 calc R . .
C7 C 0.1714(2) 0.62258(16) 0.02576(14) 0.0329(5) Uani 1 1 d . . .
H7A H 0.2041 0.6502 -0.0207 0.049 Uiso 1 1 calc R . .
H7B H 0.1324 0.6773 0.0512 0.049 Uiso 1 1 calc R . .
H7C H 0.1108 0.5696 0.0038 0.049 Uiso 1 1 calc R . .
C8 C 0.40884(19) 0.45551(16) -0.13397(15) 0.0347(5) Uani 1 1 d . . .
H8A H 0.3749 0.4069 -0.0986 0.042 Uiso 1 1 calc R . .
H8B H 0.4340 0.4169 -0.1796 0.042 Uiso 1 1 calc R . .
C9 C 0.31339(19) 0.53404(16) -0.17166(12) 0.0281(4) Uani 1 1 d . . .
C10 C 0.1908(2) 0.50811(19) -0.19228(15) 0.0398(5) Uani 1 1 d . . .
H10A H 0.1666 0.4407 -0.1823 0.048 Uiso 1 1 calc R . .
C11 C 0.1024(2) 0.5795(2) -0.22751(17) 0.0493(7) Uani 1 1 d . . .
H11A H 0.0183 0.5604 -0.2415 0.059 Uiso 1 1 calc R . .
C12 C 0.1351(2) 0.6768(2) -0.24219(16) 0.0489(7) Uani 1 1 d . . .
H12A H 0.0742 0.7255 -0.2661 0.059 Uiso 1 1 calc R . .
C13 C 0.2564(2) 0.70374(19) -0.22215(16) 0.0482(6) Uani 1 1 d . . .
H13A H 0.2797 0.7713 -0.2325 0.058 Uiso 1 1 calc R . .
C14 C 0.3457(2) 0.63292(17) -0.18671(14) 0.0392(6) Uani 1 1 d . . .
H14A H 0.4296 0.6525 -0.1727 0.047 Uiso 1 1 calc R . .
C15 C 0.9222(2) 0.7856(2) -0.09014(16) 0.0463(6) Uani 1 1 d . . .
H15A H 0.9313 0.8470 -0.1226 0.070 Uiso 1 1 calc R . .
H15B H 0.9045 0.7271 -0.1285 0.070 Uiso 1 1 calc R . .
H15C H 0.9983 0.7732 -0.0476 0.070 Uiso 1 1 calc R . .
C16 C 0.6638(2) 0.37037(16) -0.08165(13) 0.0295(5) Uani 1 1 d . . .
H16A H 0.7320 0.3348 -0.0426 0.035 Uiso 1 1 calc R . .
H16B H 0.5999 0.3190 -0.1040 0.035 Uiso 1 1 calc R . .
C17 C 0.7109(2) 0.41155(17) -0.15428(14) 0.0356(5) Uani 1 1 d . . .
H17A H 0.6566 0.4515 -0.1953 0.043 Uiso 1 1 calc R . .
C18 C 0.8214(3) 0.3963(2) -0.16505(16) 0.0482(6) Uani 1 1 d . . .
H18A H 0.8781 0.3567 -0.1252 0.058 Uiso 1 1 calc R . .
H18B H 0.8451 0.4248 -0.2127 0.058 Uiso 1 1 calc R . .
S1A S 0.72516(6) 0.69812(4) 0.69075(4) 0.04176(15) Uani 1 1 d . . .
N1A N 0.93071(14) 0.45780(13) 0.41009(10) 0.0267(4) Uani 1 1 d . . .
N3A N 1.08383(14) 0.48246(12) 0.33731(10) 0.0250(4) Uani 1 1 d . . .
H3E H 1.1053 0.4905 0.2888 0.030 Uiso 1 1 calc R . .
O1A O 0.78930(12) 0.52787(10) 0.47670(9) 0.0287(3) Uani 1 1 d . . .
O2A O 0.88611(13) 0.45559(12) 0.26603(9) 0.0345(4) Uani 1 1 d . . .
O3A O 0.49319(15) 0.51942(15) 0.52914(10) 0.0440(4) Uani 1 1 d . . .
H3A H 0.417(3) 0.511(3) 0.495(2) 0.086(11) Uiso 1 1 d . . .
O4A O 1.28218(12) 0.50610(12) 0.40312(9) 0.0338(3) Uani 1 1 d . . .
O5A O 0.83171(13) 0.34931(10) 0.58070(10) 0.0340(4) Uani 1 1 d . . .
O6A O 0.73156(16) 0.63981(12) 0.60733(10) 0.0408(4) Uani 1 1 d . . .
O7A O 0.7674(3) 0.79646(18) 0.68320(17) 0.1159(12) Uani 1 1 d . . .
O8A O 0.78116(19) 0.63810(14) 0.76142(10) 0.0574(5) Uani 1 1 d . . .
C1A' C 0.79871(18) 0.46047(17) 0.41045(13) 0.0289(4) Uani 1 1 d . . .
H1B H 0.7510 0.4882 0.3552 0.035 Uiso 1 1 calc R . .
C2A' C 0.72001(19) 0.37098(16) 0.51845(13) 0.0292(5) Uani 1 1 d . . .
C3A' C 0.7427(2) 0.35874(17) 0.42913(14) 0.0329(5) Uani 1 1 d . . .
H3F H 0.8000 0.3018 0.4274 0.039 Uiso 1 1 calc R . .
H3G H 0.6648 0.3454 0.3873 0.039 Uiso 1 1 calc R . .
C4A' C 0.70430(17) 0.48854(16) 0.52310(12) 0.0267(4) Uani 1 1 d . . .
C5A' C 0.57836(18) 0.52937(19) 0.47714(13) 0.0337(5) Uani 1 1 d . . .
H5C H 0.5857 0.6020 0.4626 0.040 Uiso 1 1 calc R . .
H5D H 0.5486 0.4910 0.4238 0.040 Uiso 1 1 calc R . .
C6A' C 0.74283(19) 0.52909(16) 0.61227(13) 0.0299(5) Uani 1 1 d . . .
H6D H 0.6895 0.5010 0.6477 0.036 Uiso 1 1 calc R . .
H6E H 0.8286 0.5094 0.6378 0.036 Uiso 1 1 calc R . .
C2A C 0.96142(18) 0.46488(15) 0.33320(12) 0.0249(4) Uani 1 1 d . . .
C4A C 1.17552(18) 0.48874(15) 0.40934(13) 0.0272(4) Uani 1 1 d . . .
C5A C 1.13862(19) 0.47702(17) 0.48844(13) 0.0315(5) Uani 1 1 d . . .
C6A C 1.01907(19) 0.46278(18) 0.48483(13) 0.0326(5) Uani 1 1 d . . .
H6F H 0.9938 0.4557 0.5366 0.039 Uiso 1 1 calc R . .
C7A C 1.2325(2) 0.4837(3) 0.57129(14) 0.0525(7) Uani 1 1 d . . .
H7D H 1.1919 0.4752 0.6183 0.079 Uiso 1 1 calc R . .
H7E H 1.2730 0.5503 0.5757 0.079 Uiso 1 1 calc R . .
H7F H 1.2938 0.4298 0.5737 0.079 Uiso 1 1 calc R . .
C8A C 0.8686(3) 0.24417(19) 0.5878(2) 0.0646(9) Uani 1 1 d . . .
H8C H 0.8641 0.2153 0.5307 0.077 Uiso 1 1 calc R . .
H8D H 0.8129 0.2046 0.6150 0.077 Uiso 1 1 calc R . .
C9A C 0.9965(2) 0.23721(16) 0.63964(14) 0.0365(5) Uani 1 1 d . . .
C10A C 1.0218(3) 0.2336(2) 0.72734(18) 0.0602(8) Uani 1 1 d . . .
H10B H 0.9569 0.2380 0.7560 0.072 Uiso 1 1 calc R . .
C11A C 1.1455(5) 0.2232(2) 0.7745(2) 0.0922(15) Uani 1 1 d . . .
H11B H 1.1644 0.2200 0.8346 0.111 Uiso 1 1 calc R . .
C12A C 1.2361(4) 0.2181(2) 0.7307(4) 0.0930(14) Uani 1 1 d . . .
H12B H 1.3190 0.2127 0.7612 0.112 Uiso 1 1 calc R . .
C13A C 1.2117(3) 0.2202(3) 0.6481(3) 0.0853(12) Uani 1 1 d . . .
H13B H 1.2765 0.2152 0.6194 0.102 Uiso 1 1 calc R . .
C14A C 1.0940(3) 0.2295(2) 0.60290(19) 0.0563(7) Uani 1 1 d . . .
H14B H 1.0790 0.2307 0.5428 0.068 Uiso 1 1 calc R . .
C15A C 0.5678(3) 0.6989(3) 0.6882(2) 0.0864(12) Uani 1 1 d . . .
H15D H 0.5544 0.7309 0.7400 0.130 Uiso 1 1 calc R . .
H15E H 0.5370 0.6288 0.6845 0.130 Uiso 1 1 calc R . .
H15F H 0.5241 0.7376 0.6388 0.130 Uiso 1 1 calc R . .
C16A C 0.6111(2) 0.3063(2) 0.53111(14) 0.0396(5) Uani 1 1 d . . .
H16C H 0.5366 0.3293 0.4898 0.048 Uiso 1 1 calc R . .
H16D H 0.6261 0.2346 0.5174 0.048 Uiso 1 1 calc R . .
C17A C 0.5849(3) 0.3090(2) 0.61821(16) 0.0554(7) Uani 1 1 d . . .
H17B H 0.5677 0.3738 0.6388 0.066 Uiso 1 1 calc R . .
C18A C 0.5836(3) 0.2345(3) 0.66634(19) 0.0763(10) Uani 1 1 d . . .
H18C H 0.6003 0.1679 0.6488 0.092 Uiso 1 1 calc R . .
H18D H 0.5660 0.2445 0.7203 0.092 Uiso 1 1 calc R . .

loop_
_atom_site_aniso_label
_atom_site_aniso_U_11
_atom_site_aniso_U_22
_atom_site_aniso_U_33
_atom_site_aniso_U_23
_atom_site_aniso_U_13
_atom_site_aniso_U_12
S1 0.0402(3) 0.0219(2) 0.0324(3) -0.0001(2) 0.0118(2) -0.0025(2)
O1 0.0252(7) 0.0257(7) 0.0278(7) -0.0010(6) 0.0145(6) -0.0027(6)
O2 0.0261(8) 0.0748(12) 0.0280(8) 0.0147(8) 0.0073(7) 0.0070(8)
O3 0.0339(9) 0.0358(8) 0.0268(8) 0.0046(7) 0.0082(7) 0.0097(6)
O4 0.0274(9) 0.0643(11) 0.0348(9) 0.0065(8) 0.0146(7) 0.0056(8)
O5 0.0228(7) 0.0253(7) 0.0292(7) -0.0003(6) 0.0019(6) -0.0003(6)
O6 0.0381(9) 0.0335(8) 0.0312(8) 0.0042(7) 0.0028(7) -0.0109(7)
O7 0.1247(19) 0.0388(10) 0.0473(11) -0.0137(8) 0.0197(12) -0.0114(11)
O8 0.0329(9) 0.0355(9) 0.0628(11) 0.0156(8) 0.0111(8) 0.0113(7)
N1 0.0209(9) 0.0269(8) 0.0245(8) 0.0009(7) 0.0114(7) 0.0006(7)
N3 0.0226(9) 0.0466(10) 0.0195(8) 0.0014(7) 0.0090(7) -0.0006(8)
C1' 0.0246(11) 0.0277(10) 0.0265(10) 0.0033(8) 0.0097(8) 0.0004(8)
C2' 0.0235(11) 0.0221(9) 0.0263(10) 0.0020(8) 0.0079(8) 0.0020(8)
C3' 0.0265(11) 0.0225(9) 0.0304(11) 0.0003(8) 0.0105(9) 0.0018(8)
C4' 0.0231(10) 0.0271(10) 0.0230(10) -0.0007(8) 0.0106(8) 0.0013(8)
C5' 0.0223(11) 0.0372(11) 0.0267(11) 0.0023(9) 0.0072(8) 0.0029(9)
C6' 0.0252(11) 0.0303(10) 0.0258(11) 0.0017(8) 0.0041(9) -0.0064(8)
C2 0.0238(11) 0.0375(11) 0.0247(10) 0.0002(9) 0.0081(9) -0.0038(9)
C4 0.0255(12) 0.0329(11) 0.0290(11) -0.0039(9) 0.0104(9) -0.0007(9)
C5 0.0274(11) 0.0212(9) 0.0296(11) -0.0016(8) 0.0088(9) 0.0009(8)
C6 0.0280(11) 0.0232(9) 0.0241(10) 0.0019(8) 0.0097(8) 0.0005(8)
C7 0.0312(13) 0.0314(11) 0.0381(12) 0.0049(9) 0.0123(10) 0.0055(9)
C8 0.0297(12) 0.0297(10) 0.0413(12) -0.0047(9) 0.0010(10) -0.0021(9)
C9 0.0288(11) 0.0332(11) 0.0209(10) -0.0019(8) 0.0030(8) 0.0020(9)
C10 0.0347(13) 0.0405(12) 0.0409(13) 0.0043(10) 0.0019(10) -0.0054(10)
C11 0.0302(14) 0.0612(17) 0.0518(16) 0.0061(13) -0.0005(12) 0.0023(12)
C12 0.0474(17) 0.0508(15) 0.0415(14) 0.0034(11) -0.0043(12) 0.0146(12)
C13 0.0581(18) 0.0332(12) 0.0462(14) 0.0067(11) -0.0029(12) 0.0014(12)
C14 0.0359(14) 0.0354(12) 0.0422(14) 0.0050(10) 0.0001(11) -0.0058(10)
C15 0.0244(12) 0.0704(18) 0.0436(14) 0.0134(13) 0.0067(11) -0.0081(11)
C16 0.0357(12) 0.0264(10) 0.0276(11) -0.0025(8) 0.0099(9) 0.0059(9)
C17 0.0461(15) 0.0356(11) 0.0269(11) -0.0003(9) 0.0120(10) 0.0105(10)
C18 0.0598(17) 0.0550(16) 0.0365(14) 0.0074(12) 0.0248(13) 0.0188(13)
S1A 0.0595(4) 0.0304(3) 0.0381(3) -0.0019(2) 0.0166(3) 0.0014(3)
N1A 0.0181(9) 0.0381(9) 0.0249(9) 0.0033(7) 0.0072(7) 0.0009(7)
N3A 0.0215(9) 0.0320(9) 0.0242(8) 0.0004(7) 0.0109(7) 0.0021(7)
O1A 0.0230(7) 0.0321(7) 0.0349(8) -0.0006(6) 0.0146(6) -0.0009(6)
O2A 0.0241(8) 0.0526(9) 0.0272(8) -0.0042(7) 0.0064(6) -0.0003(7)
O3A 0.0203(8) 0.0798(13) 0.0344(9) 0.0021(8) 0.0110(7) 0.0038(8)
O4A 0.0196(8) 0.0492(9) 0.0345(8) 0.0017(7) 0.0101(6) -0.0031(7)
O5A 0.0295(8) 0.0268(7) 0.0423(9) 0.0042(6) 0.0011(7) -0.0019(6)
O6A 0.0600(11) 0.0325(8) 0.0345(9) 0.0028(7) 0.0206(8) -0.0001(7)
O7A 0.236(4) 0.0441(12) 0.0967(18) -0.0186(13) 0.099(2) -0.0448(18)
O8A 0.0781(14) 0.0552(11) 0.0325(9) -0.0065(8) -0.0003(9) 0.0191(10)
C1A' 0.0173(10) 0.0399(11) 0.0311(11) 0.0017(9) 0.0086(9) 0.0012(9)
C2A' 0.0228(11) 0.0354(11) 0.0287(11) -0.0019(9) 0.0046(9) -0.0065(9)
C3A' 0.0251(12) 0.0396(12) 0.0359(12) -0.0074(10) 0.0109(10) -0.0078(9)
C4A' 0.0170(10) 0.0383(11) 0.0266(10) 0.0029(8) 0.0089(8) -0.0019(8)
C5A' 0.0192(11) 0.0544(14) 0.0283(11) 0.0026(10) 0.0070(9) 0.0057(9)
C6A' 0.0277(11) 0.0323(11) 0.0292(11) -0.0005(9) 0.0058(9) 0.0009(9)
C2A 0.0220(11) 0.0264(9) 0.0272(11) 0.0008(8) 0.0076(9) 0.0006(8)
C4A 0.0216(11) 0.0279(10) 0.0336(11) 0.0028(8) 0.0093(9) 0.0021(8)
C5A 0.0229(11) 0.0440(12) 0.0282(11) 0.0075(9) 0.0073(9) 0.0028(9)
C6A 0.0242(11) 0.0494(13) 0.0248(11) 0.0074(10) 0.0067(9) 0.0028(9)
C7A 0.0277(13) 0.103(2) 0.0271(12) 0.0140(14) 0.0058(10) -0.0016(14)
C8A 0.0504(17) 0.0286(13) 0.100(2) 0.0033(14) -0.0138(16) 0.0025(12)
C9A 0.0491(15) 0.0218(10) 0.0367(13) 0.0023(9) 0.0060(11) 0.0042(10)
C10A 0.101(2) 0.0341(13) 0.0532(18) 0.0005(12) 0.0325(18) 0.0022(14)
C11A 0.178(5) 0.0403(16) 0.0308(16) 0.0042(13) -0.032(2) 0.003(2)
C12A 0.087(3) 0.0415(17) 0.127(4) -0.016(2) -0.023(3) 0.0140(17)
C13A 0.056(2) 0.059(2) 0.143(4) -0.030(2) 0.027(2) 0.0070(16)
C14A 0.071(2) 0.0470(15) 0.0533(16) -0.0055(12) 0.0190(16) 0.0079(14)
C15A 0.065(2) 0.118(3) 0.075(2) -0.024(2) 0.0136(18) 0.045(2)
C16A 0.0393(13) 0.0439(12) 0.0372(12) -0.0055(11) 0.0121(10) -0.0172(11)
C17A 0.0682(19) 0.0578(16) 0.0433(14) -0.0093(13) 0.0190(13) -0.0355(15)
C18A 0.107(3) 0.076(2) 0.0459(17) -0.0027(16) 0.0165(18) -0.040(2)

loop_
_atom_type_symbol
_atom_type_description
_atom_type_scat_dispersion_real
_atom_type_scat_dispersion_imag
_atom_type_scat_source
C C 0.0033 0.0016 'International Tables Vol C Tables 4.2.6.8 and 6.1.1.4'
H H 0.0000 0.0000 'International Tables Vol C Tables 4.2.6.8 and 6.1.1.4'
N N 0.0061 0.0033 'International Tables Vol C Tables 4.2.6.8 and 6.1.1.4'
O O 0.0106 0.0060 'International Tables Vol C Tables 4.2.6.8 and 6.1.1.4'
S S 0.1246 0.1234 'International Tables Vol C Tables 4.2.6.8 and 6.1.1.4'

loop_
_geom_angle_atom_site_label_1
_geom_angle_atom_site_label_2
_geom_angle_atom_site_label_3
_geom_angle
_geom_angle_site_symmetry_1
_geom_angle_site_symmetry_3
_geom_angle_publ_flag
O7 S1 O8 119.36(12) . . ?
O7 S1 O6 105.05(10) . . ?
O8 S1 O6 108.97(9) . . ?
O7 S1 C15 109.09(14) . . ?
O8 S1 C15 108.86(11) . . ?
O6 S1 C15 104.49(11) . . ?
C1' O1 C4' 108.99(14) . . ?
C5' O3 H3 102.1(18) . . ?
C8 O5 C2' 119.37(14) . . ?
C6' O6 S1 117.93(12) . . ?
C2 N1 C6 121.21(16) . . ?
C2 N1 C1' 117.94(15) . . ?
C6 N1 C1' 119.56(15) . . ?
C2 N3 C4 126.50(17) . . ?
C2 N3 H3B 116.7 . . ?
C4 N3 H3B 116.7 . . ?
O1 C1' N1 107.78(14) . . ?
O1 C1' C3' 106.82(15) . . ?
N1 C1' C3' 113.31(15) . . ?
O1 C1' H1A 109.6 . . ?
N1 C1' H1A 109.6 . . ?
C3' C1' H1A 109.6 . . ?
O5 C2' C16 112.06(15) . . ?
O5 C2' C3' 110.83(16) . . ?
C16 C2' C3' 111.83(15) . . ?
O5 C2' C4' 102.95(14) . . ?
C16 C2' C4' 116.18(17) . . ?
C3' C2' C4' 102.28(15) . . ?
C1' C3' C2' 105.38(15) . . ?
C1' C3' H3C 110.7 . . ?
C2' C3' H3C 110.7 . . ?
C1' C3' H3D 110.7 . . ?
C2' C3' H3D 110.7 . . ?
H3C C3' H3D 108.8 . . ?
O1 C4' C6' 107.49(15) . . ?
O1 C4' C5' 109.90(15) . . ?
C6' C4' C5' 110.28(16) . . ?
O1 C4' C2' 103.33(15) . . ?
C6' C4' C2' 111.24(15) . . ?
C5' C4' C2' 114.19(16) . . ?
O3 C5' C4' 112.64(16) . . ?
O3 C5' H5A 109.1 . . ?
C4' C5' H5A 109.1 . . ?
O3 C5' H5B 109.1 . . ?
C4' C5' H5B 109.1 . . ?
H5A C5' H5B 107.8 . . ?
O6 C6' C4' 107.84(15) . . ?
O6 C6' H6A 110.1 . . ?
C4' C6' H6A 110.1 . . ?
O6 C6' H6B 110.1 . . ?
C4' C6' H6B 110.1 . . ?
H6A C6' H6B 108.5 . . ?
O2 C2 N1 123.90(19) . . ?
O2 C2 N3 121.49(19) . . ?
N1 C2 N3 114.61(17) . . ?
O4 C4 N3 119.68(19) . . ?
O4 C4 C5 124.80(19) . . ?
N3 C4 C5 115.52(18) . . ?
C6 C5 C4 117.94(18) . . ?
C6 C5 C7 123.92(19) . . ?
C4 C5 C7 118.00(18) . . ?
C5 C6 N1 123.62(18) . . ?
C5 C6 H6C 118.2 . . ?
N1 C6 H6C 118.2 . . ?
C5 C7 H7A 109.5 . . ?
C5 C7 H7B 109.5 . . ?
H7A C7 H7B 109.5 . . ?
C5 C7 H7C 109.5 . . ?
H7A C7 H7C 109.5 . . ?
H7B C7 H7C 109.5 . . ?
O5 C8 C9 108.04(16) . . ?
O5 C8 H8A 110.1 . . ?
C9 C8 H8A 110.1 . . ?
O5 C8 H8B 110.1 . . ?
C9 C8 H8B 110.1 . . ?
H8A C8 H8B 108.4 . . ?
C10 C9 C14 118.4(2) . . ?
C10 C9 C8 120.21(19) . . ?
C14 C9 C8 121.4(2) . . ?
C9 C10 C11 120.7(2) . . ?
C9 C10 H10A 119.7 . . ?
C11 C10 H10A 119.7 . . ?
C12 C11 C10 120.6(2) . . ?
C12 C11 H11A 119.7 . . ?
C10 C11 H11A 119.7 . . ?
C11 C12 C13 119.5(2) . . ?
C11 C12 H12A 120.3 . . ?
C13 C12 H12A 120.3 . . ?
C12 C13 C14 120.5(2) . . ?
C12 C13 H13A 119.8 . . ?
C14 C13 H13A 119.8 . . ?
C9 C14 C13 120.5(2) . . ?
C9 C14 H14A 119.8 . . ?
C13 C14 H14A 119.8 . . ?
S1 C15 H15A 109.5 . . ?
S1 C15 H15B 109.5 . . ?
H15A C15 H15B 109.5 . . ?
S1 C15 H15C 109.5 . . ?
H15A C15 H15C 109.5 . . ?
H15B C15 H15C 109.5 . . ?
C17 C16 C2' 115.84(17) . . ?
C17 C16 H16A 108.3 . . ?
C2' C16 H16A 108.3 . . ?
C17 C16 H16B 108.3 . . ?
C2' C16 H16B 108.3 . . ?
H16A C16 H16B 107.4 . . ?
C18 C17 C16 124.5(2) . . ?
C18 C17 H17A 117.8 . . ?
C16 C17 H17A 117.8 . . ?
C17 C18 H18A 120.0 . . ?
C17 C18 H18B 120.0 . . ?
H18A C18 H18B 120.0 . . ?
O7A S1A O8A 119.48(17) . . ?
O7A S1A O6A 107.04(11) . . ?
O8A S1A O6A 109.11(10) . . ?
O7A S1A C15A 110.7(2) . . ?
O8A S1A C15A 106.20(17) . . ?
O6A S1A C15A 103.13(14) . . ?
C2A N1A C6A 121.10(16) . . ?
C2A N1A C1A' 117.48(16) . . ?
C6A N1A C1A' 120.78(16) . . ?
C4A N3A C2A 126.52(17) . . ?
C4A N3A H3E 116.7 . . ?
C2A N3A H3E 116.7 . . ?
C1A' O1A C4A' 110.29(15) . . ?
C5A' O3A H3A 109(2) . . ?
C8A O5A C2A' 115.60(17) . . ?
C6A' O6A S1A 117.30(13) . . ?
O1A C1A' N1A 105.45(15) . . ?
O1A C1A' C3A' 106.80(16) . . ?
N1A C1A' C3A' 115.75(17) . . ?
O1A C1A' H1B 109.5 . . ?
N1A C1A' H1B 109.5 . . ?
C3A' C1A' H1B 109.5 . . ?
O5A C2A' C3A' 109.52(17) . . ?
O5A C2A' C16A 112.64(18) . . ?
C3A' C2A' C16A 112.10(17) . . ?
O5A C2A' C4A' 104.53(15) . . ?
C3A' C2A' C4A' 101.21(17) . . ?
C16A C2A' C4A' 116.00(18) . . ?
C1A' C3A' C2A' 105.00(17) . . ?
C1A' C3A' H3F 110.7 . . ?
C2A' C3A' H3F 110.7 . . ?
C1A' C3A' H3G 110.7 . . ?
C2A' C3A' H3G 110.7 . . ?
H3F C3A' H3G 108.8 . . ?
O1A C4A' C6A' 107.26(16) . . ?
O1A C4A' C5A' 105.46(16) . . ?
C6A' C4A' C5A' 111.82(17) . . ?
O1A C4A' C2A' 103.57(16) . . ?
C6A' C4A' C2A' 112.67(17) . . ?
C5A' C4A' C2A' 115.12(17) . . ?
O3A C5A' C4A' 110.43(17) . . ?
O3A C5A' H5C 109.6 . . ?
C4A' C5A' H5C 109.6 . . ?
O3A C5A' H5D 109.6 . . ?
C4A' C5A' H5D 109.6 . . ?
H5C C5A' H5D 108.1 . . ?
O6A C6A' C4A' 107.26(16) . . ?
O6A C6A' H6D 110.3 . . ?
C4A' C6A' H6D 110.3 . . ?
O6A C6A' H6E 110.3 . . ?
C4A' C6A' H6E 110.3 . . ?
H6D C6A' H6E 108.5 . . ?
O2A C2A N1A 122.56(18) . . ?
O2A C2A N3A 122.44(18) . . ?
N1A C2A N3A 115.00(16) . . ?
O4A C4A N3A 119.26(18) . . ?
O4A C4A C5A 124.63(18) . . ?
N3A C4A C5A 116.08(17) . . ?
C6A C5A C4A 117.60(18) . . ?
C6A C5A C7A 122.24(19) . . ?
C4A C5A C7A 120.14(19) . . ?
C5A C6A N1A 123.61(19) . . ?
C5A C6A H6F 118.2 . . ?
N1A C6A H6F 118.2 . . ?
C5A C7A H7D 109.5 . . ?
C5A C7A H7E 109.5 . . ?
H7D C7A H7E 109.5 . . ?
C5A C7A H7F 109.5 . . ?
H7D C7A H7F 109.5 . . ?
H7E C7A H7F 109.5 . . ?
O5A C8A C9A 109.02(19) . . ?
O5A C8A H8C 109.9 . . ?
C9A C8A H8C 109.9 . . ?
O5A C8A H8D 109.9 . . ?
C9A C8A H8D 109.9 . . ?
H8C C8A H8D 108.3 . . ?
C14A C9A C10A 116.8(2) . . ?
C14A C9A C8A 121.5(3) . . ?
C10A C9A C8A 121.7(3) . . ?
C9A C10A C11A 119.8(3) . . ?
C9A C10A H10B 120.1 . . ?
C11A C10A H10B 120.1 . . ?
C12A C11A C10A 118.2(3) . . ?
C12A C11A H11B 120.9 . . ?
C10A C11A H11B 120.9 . . ?
C13A C12A C11A 121.7(4) . . ?
C13A C12A H12B 119.1 . . ?
C11A C12A H12B 119.1 . . ?
C12A C13A C14A 120.3(4) . . ?
C12A C13A H13B 119.8 . . ?
C14A C13A H13B 119.8 . . ?
C13A C14A C9A 123.1(3) . . ?
C13A C14A H14B 118.4 . . ?
C9A C14A H14B 118.4 . . ?
S1A C15A H15D 109.5 . . ?
S1A C15A H15E 109.5 . . ?
H15D C15A H15E 109.5 . . ?
S1A C15A H15F 109.5 . . ?
H15D C15A H15F 109.5 . . ?
H15E C15A H15F 109.5 . . ?
C17A C16A C2A' 116.28(19) . . ?
C17A C16A H16C 108.2 . . ?
C2A' C16A H16C 108.2 . . ?
C17A C16A H16D 108.2 . . ?
C2A' C16A H16D 108.2 . . ?
H16C C16A H16D 107.4 . . ?
C18A C17A C16A 126.7(3) . . ?
C18A C17A H17B 116.6 . . ?
C16A C17A H17B 116.6 . . ?
C17A C18A H18C 120.0 . . ?
C17A C18A H18D 120.0 . . ?
H18C C18A H18D 120.0 . . ?

loop_
_geom_bond_atom_site_label_1
_geom_bond_atom_site_label_2
_geom_bond_distance
_geom_bond_site_symmetry_2
_geom_bond_publ_flag
S1 O7 1.4150(19) . ?
S1 O8 1.4310(17) . ?
S1 O6 1.5708(15) . ?
S1 C15 1.735(3) . ?
O1 C1' 1.426(2) . ?
O1 C4' 1.448(2) . ?
O2 C2 1.216(2) . ?
O3 C5' 1.418(2) . ?
O3 H3 0.83(3) . ?
O4 C4 1.234(3) . ?
O5 C8 1.425(2) . ?
O5 C2' 1.448(2) . ?
O6 C6' 1.469(2) . ?
N1 C2 1.375(3) . ?
N1 C6 1.387(2) . ?
N1 C1' 1.476(3) . ?
N3 C2 1.376(3) . ?
N3 C4 1.383(3) . ?
N3 H3B 0.880 . ?
C1' C3' 1.536(3) . ?
C1' H1A 1.000 . ?
C2' C16 1.535(3) . ?
C2' C3' 1.536(3) . ?
C2' C4' 1.558(3) . ?
C3' H3C 0.990 . ?
C3' H3D 0.990 . ?
C4' C6' 1.511(3) . ?
C4' C5' 1.532(3) . ?
C5' H5A 0.990 . ?
C5' H5B 0.990 . ?
C6' H6A 0.990 . ?
C6' H6B 0.990 . ?
C4 C5 1.445(3) . ?
C5 C6 1.333(3) . ?
C5 C7 1.503(3) . ?
C6 H6C 0.950 . ?
C7 H7A 0.980 . ?
C7 H7B 0.980 . ?
C7 H7C 0.980 . ?
C8 C9 1.510(3) . ?
C8 H8A 0.990 . ?
C8 H8B 0.990 . ?
C9 C10 1.380(3) . ?
C9 C14 1.384(3) . ?
C10 C11 1.387(3) . ?
C10 H10A 0.950 . ?
C11 C12 1.365(4) . ?
C11 H11A 0.950 . ?
C12 C13 1.369(4) . ?
C12 H12A 0.950 . ?
C13 C14 1.390(3) . ?
C13 H13A 0.950 . ?
C14 H14A 0.950 . ?
C15 H15A 0.980 . ?
C15 H15B 0.980 . ?
C15 H15C 0.980 . ?
C16 C17 1.497(3) . ?
C16 H16A 0.990 . ?
C16 H16B 0.990 . ?
C17 C18 1.304(3) . ?
C17 H17A 0.950 . ?
C18 H18A 0.950 . ?
C18 H18B 0.950 . ?
S1A O7A 1.390(2) . ?
S1A O8A 1.4131(18) . ?
S1A O6A 1.5698(17) . ?
S1A C15A 1.754(4) . ?
N1A C2A 1.370(3) . ?
N1A C6A 1.379(3) . ?
N1A C1A' 1.481(3) . ?
N3A C4A 1.369(3) . ?
N3A C2A 1.377(2) . ?
N3A H3E 0.880 . ?
O1A C1A' 1.414(2) . ?
O1A C4A' 1.438(2) . ?
O2A C2A 1.221(2) . ?
O3A C5A' 1.417(3) . ?
O3A H3A 0.91(4) . ?
O4A C4A 1.243(2) . ?
O5A C8A 1.437(3) . ?
O5A C2A' 1.444(2) . ?
O6A C6A' 1.459(3) . ?
C1A' C3A' 1.535(3) . ?
C1A' H1B 1.000 . ?
C2A' C3A' 1.535(3) . ?
C2A' C16A 1.539(3) . ?
C2A' C4A' 1.556(3) . ?
C3A' H3F 0.990 . ?
C3A' H3G 0.990 . ?
C4A' C6A' 1.508(3) . ?
C4A' C5A' 1.533(3) . ?
C5A' H5C 0.990 . ?
C5A' H5D 0.990 . ?
C6A' H6D 0.990 . ?
C6A' H6E 0.990 . ?
C4A C5A 1.443(3) . ?
C5A C6A 1.340(3) . ?
C5A C7A 1.507(3) . ?
C6A H6F 0.950 . ?
C7A H7D 0.980 . ?
C7A H7E 0.980 . ?
C7A H7F 0.980 . ?
C8A C9A 1.489(3) . ?
C8A H8C 0.990 . ?
C8A H8D 0.990 . ?
C9A C14A 1.362(4) . ?
C9A C10A 1.385(4) . ?
C10A C11A 1.428(6) . ?
C10A H10B 0.950 . ?
C11A C12A 1.367(6) . ?
C11A H11B 0.950 . ?
C12A C13A 1.303(6) . ?
C12A H12B 0.950 . ?
C13A C14A 1.359(5) . ?
C13A H13B 0.950 . ?
C14A H14B 0.950 . ?
C15A H15D 0.980 . ?
C15A H15E 0.980 . ?
C15A H15F 0.980 . ?
C16A C17A 1.507(3) . ?
C16A H16C 0.990 . ?
C16A H16D 0.990 . ?
C17A C18A 1.253(4) . ?
C17A H17B 0.950 . ?
C18A H18C 0.950 . ?
C18A H18D 0.950 . ?

loop_
_geom_hbond_atom_site_label_D
_geom_hbond_atom_site_label_H
_geom_hbond_atom_site_label_A
_geom_hbond_distance_DH
_geom_hbond_distance_HA
_geom_hbond_distance_DA
_geom_hbond_angle_DHA
_geom_hbond_site_symmetry_A
O3 H3 O2A 0.83(3) 1.93(3) 2.744(2) 169(3) .
O3A H3A O4A 0.91(4) 1.87(4) 2.753(2) 164(3) 1_455
N3 H3B O4A 0.88 2.21 3.062(2) 163.7 1_455
N3A H3E O4 0.88 1.95 2.812(2) 164.4 1_655

loop_
_geom_torsion_atom_site_label_1
_geom_torsion_atom_site_label_2
_geom_torsion_atom_site_label_3
_geom_torsion_atom_site_label_4
_geom_torsion
_geom_torsion_site_symmetry_1
_geom_torsion_site_symmetry_2
_geom_torsion_site_symmetry_3
_geom_torsion_site_symmetry_4
_geom_torsion_publ_flag
O7 S1 O6 C6' 149.72(17) . . . . ?
O8 S1 O6 C6' 20.72(17) . . . . ?
C15 S1 O6 C6' -95.50(17) . . . . ?
C4' O1 C1' N1 -144.79(15) . . . . ?
C4' O1 C1' C3' -22.71(19) . . . . ?
C2 N1 C1' O1 -134.85(17) . . . . ?
C6 N1 C1' O1 57.9(2) . . . . ?
C2 N1 C1' C3' 107.18(19) . . . . ?
C6 N1 C1' C3' -60.1(2) . . . . ?
C8 O5 C2' C16 56.1(2) . . . . ?
C8 O5 C2' C3' -69.6(2) . . . . ?
C8 O5 C2' C4' -178.29(17) . . . . ?
O1 C1' C3' C2' -0.4(2) . . . . ?
N1 C1' C3' C2' 118.15(17) . . . . ?
O5 C2' C3' C1' -88.27(18) . . . . ?
C16 C2' C3' C1' 145.91(17) . . . . ?
C4' C2' C3' C1' 20.90(19) . . . . ?
C1' O1 C4' C6' 153.79(15) . . . . ?
C1' O1 C4' C5' -86.17(18) . . . . ?
C1' O1 C4' C2' 36.08(18) . . . . ?
O5 C2' C4' O1 80.91(16) . . . . ?
C16 C2' C4' O1 -156.23(15) . . . . ?
C3' C2' C4' O1 -34.15(17) . . . . ?
O5 C2' C4' C6' -34.1(2) . . . . ?
C16 C2' C4' C6' 88.7(2) . . . . ?
C3' C2' C4' C6' -149.20(16) . . . . ?
O5 C2' C4' C5' -159.76(16) . . . . ?
C16 C2' C4' C5' -36.9(2) . . . . ?
C3' C2' C4' C5' 85.19(19) . . . . ?
O1 C4' C5' O3 68.2(2) . . . . ?
C6' C4' C5' O3 -173.48(16) . . . . ?
C2' C4' C5' O3 -47.4(2) . . . . ?
S1 O6 C6' C4' -175.60(13) . . . . ?
O1 C4' C6' O6 70.33(19) . . . . ?
C5' C4' C6' O6 -49.5(2) . . . . ?
C2' C4' C6' O6 -177.23(16) . . . . ?
C6 N1 C2 O2 176.27(19) . . . . ?
C1' N1 C2 O2 9.3(3) . . . . ?
C6 N1 C2 N3 -4.0(3) . . . . ?
C1' N1 C2 N3 -170.98(16) . . . . ?
C4 N3 C2 O2 -171.4(2) . . . . ?
C4 N3 C2 N1 8.8(3) . . . . ?
C2 N3 C4 O4 169.9(2) . . . . ?
C2 N3 C4 C5 -9.5(3) . . . . ?
O4 C4 C5 C6 -174.1(2) . . . . ?
N3 C4 C5 C6 5.2(3) . . . . ?
O4 C4 C5 C7 1.6(3) . . . . ?
N3 C4 C5 C7 -179.06(18) . . . . ?
C4 C5 C6 N1 -1.4(3) . . . . ?
C7 C5 C6 N1 -176.81(18) . . . . ?
C2 N1 C6 C5 0.7(3) . . . . ?
C1' N1 C6 C5 167.55(18) . . . . ?
C2' O5 C8 C9 171.46(16) . . . . ?
O5 C8 C9 C10 -152.70(19) . . . . ?
O5 C8 C9 C14 27.5(3) . . . . ?
C14 C9 C10 C11 0.2(4) . . . . ?
C8 C9 C10 C11 -179.5(2) . . . . ?
C9 C10 C11 C12 -0.2(4) . . . . ?
C10 C11 C12 C13 0.3(4) . . . . ?
C11 C12 C13 C14 -0.4(4) . . . . ?
C10 C9 C14 C13 -0.3(3) . . . . ?
C8 C9 C14 C13 179.4(2) . . . . ?
C12 C13 C14 C9 0.4(4) . . . . ?
O5 C2' C16 C17 56.1(2) . . . . ?
C3' C2' C16 C17 -178.72(18) . . . . ?
C4' C2' C16 C17 -61.8(2) . . . . ?
C2' C16 C17 C18 125.8(2) . . . . ?
O7A S1A O6A C6A' 154.7(2) . . . . ?
O8A S1A O6A C6A' 24.1(2) . . . . ?
C15A S1A O6A C6A' -88.5(2) . . . . ?
C4A' O1A C1A' N1A -139.08(15) . . . . ?
C4A' O1A C1A' C3A' -15.4(2) . . . . ?
C2A N1A C1A' O1A -134.92(17) . . . . ?
C6A N1A C1A' O1A 36.0(2) . . . . ?
C2A N1A C1A' C3A' 107.3(2) . . . . ?
C6A N1A C1A' C3A' -81.8(2) . . . . ?
C8A O5A C2A' C3A' -71.1(3) . . . . ?
C8A O5A C2A' C16A 54.4(3) . . . . ?
C8A O5A C2A' C4A' -178.8(2) . . . . ?
O1A C1A' C3A' C2A' -8.6(2) . . . . ?
N1A C1A' C3A' C2A' 108.45(19) . . . . ?
O5A C2A' C3A' C1A' -83.35(19) . . . . ?
C16A C2A' C3A' C1A' 150.87(19) . . . . ?
C4A' C2A' C3A' C1A' 26.6(2) . . . . ?
C1A' O1A C4A' C6A' 152.08(16) . . . . ?
C1A' O1A C4A' C5A' -88.59(19) . . . . ?
C1A' O1A C4A' C2A' 32.73(19) . . . . ?
O5A C2A' C4A' O1A 78.08(18) . . . . ?
C3A' C2A' C4A' O1A -35.70(18) . . . . ?
C16A C2A' C4A' O1A -157.26(17) . . . . ?
O5A C2A' C4A' C6A' -37.5(2) . . . . ?
C3A' C2A' C4A' C6A' -151.27(17) . . . . ?
C16A C2A' C4A' C6A' 87.2(2) . . . . ?
O5A C2A' C4A' C5A' -167.34(16) . . . . ?
C3A' C2A' C4A' C5A' 78.9(2) . . . . ?
C16A C2A' C4A' C5A' -42.7(3) . . . . ?
O1A C4A' C5A' O3A -164.08(17) . . . . ?
C6A' C4A' C5A' O3A -47.8(2) . . . . ?
C2A' C4A' C5A' O3A 82.4(2) . . . . ?
S1A O6A C6A' C4A' 161.01(14) . . . . ?
O1A C4A' C6A' O6A 63.0(2) . . . . ?
C5A' C4A' C6A' O6A -52.2(2) . . . . ?
C2A' C4A' C6A' O6A 176.28(16) . . . . ?
C6A N1A C2A O2A 176.2(2) . . . . ?
C1A' N1A C2A O2A -12.9(3) . . . . ?
C6A N1A C2A N3A -3.3(3) . . . . ?
C1A' N1A C2A N3A 167.61(17) . . . . ?
C4A N3A C2A O2A -176.45(19) . . . . ?
C4A N3A C2A N1A 3.1(3) . . . . ?
C2A N3A C4A O4A -179.28(18) . . . . ?
C2A N3A C4A C5A -0.9(3) . . . . ?
O4A C4A C5A C6A 177.2(2) . . . . ?
N3A C4A C5A C6A -1.0(3) . . . . ?
O4A C4A C5A C7A -1.2(3) . . . . ?
N3A C4A C5A C7A -179.4(2) . . . . ?
C4A C5A C6A N1A 0.7(3) . . . . ?
C7A C5A C6A N1A 179.1(2) . . . . ?
C2A N1A C6A C5A 1.6(3) . . . . ?
C1A' N1A C6A C5A -169.0(2) . . . . ?
C2A' O5A C8A C9A 167.8(2) . . . . ?
O5A C8A C9A C14A -97.9(3) . . . . ?
O5A C8A C9A C10A 85.1(3) . . . . ?
C14A C9A C10A C11A 0.6(4) . . . . ?
C8A C9A C10A C11A 177.7(2) . . . . ?
C9A C10A C11A C12A 0.6(4) . . . . ?
C10A C11A C12A C13A -1.4(5) . . . . ?
C11A C12A C13A C14A 1.1(6) . . . . ?
C12A C13A C14A C9A 0.1(5) . . . . ?
C10A C9A C14A C13A -0.9(4) . . . . ?
C8A C9A C14A C13A -178.1(3) . . . . ?
O5A C2A' C16A C17A 53.1(3) . . . . ?
C3A' C2A' C16A C17A 177.1(2) . . . . ?
C4A' C2A' C16A C17A -67.3(3) . . . . ?
C2A' C16A C17A C18A -121.1(3) . . . . ?
